data_4115491
loop_
_publ_author_name
'Steven M. Reid'
'Joel T. Mague'
'Mark J. Fink'

_publ_section_title
;
 Facile Reductive Elimination of Ethane from Strained
 Dimethylpalladium(II) Complexes
;
_journal_name_full 'Journal of the American Chemical Society'
_journal_page_first 4081
_journal_page_last 4082
_journal_paper_doi 10.1021/ja0056062
_journal_volume 123
_journal_year 2001
_chemical_formula_moiety '((C H3)2 (((C H3)2 P)2 C H2) Pd)2'
_chemical_formula_sum 'C7 H20 P2 Pd'
_chemical_formula_weight 272.57
_chemical_name_systematic
; 
 cis-Tetramethylbis(mu-bis(dimethylphosphino)methane)dipalladium(II)
;
_space_group_IT_number 14
_symmetry_cell_setting monoclinic
_symmetry_space_group_name_Hall '-P 2ybc'
_symmetry_space_group_name_H-M 'P 1 21/c 1'
_atom_sites_solution_hydrogens geom
_atom_sites_solution_primary direct
_atom_sites_solution_secondary difmap
_audit_creation_method SHELXL-97
_cell_angle_alpha 90.00
_cell_angle_beta 103.242(7)
_cell_angle_gamma 90.00
_cell_formula_units_Z 8
_cell_length_a 12.4484(13)
_cell_length_b 11.1542(9)
_cell_length_c 16.7454(13)
_cell_measurement_reflns_used 23
_cell_measurement_temperature 293(2)
_cell_measurement_theta_max 23.58
_cell_measurement_theta_min 19.16
_cell_volume 2263.3(4)
_computing_cell_refinement 'CAD-4 Software (Enraf-Nonius, 1989)'
_computing_data_collection 'CAD-4 Software (Enraf-Nonius, 1989)'
_computing_data_reduction 'XCAD4 (Harms & Wocadlo, 1987)'
_computing_molecular_graphics 'SHELXTL (Bruker AXS, 1997)'
_computing_publication_material 'SHELXTL (Bruker AXS, 1997)'
_computing_structure_refinement 'SHELXL-97 (Sheldrick, 1997)'
_computing_structure_solution 'SHELXS-97 (Sheldrick, 1990)'
_diffrn_ambient_temperature 293(2)
_diffrn_measured_fraction_theta_full 1.000
_diffrn_measured_fraction_theta_max 1.000
_diffrn_measurement_device_type 'Enraf-Nonius CAD-4'
_diffrn_measurement_method '\q/2\q scans'
_diffrn_radiation_monochromator graphite
_diffrn_radiation_source 'fine-focus sealed tube'
_diffrn_radiation_type MoK\a
_diffrn_radiation_wavelength 0.71073
_diffrn_reflns_av_R_equivalents 0.0241
_diffrn_reflns_av_sigmaI/netI 0.0361
_diffrn_reflns_limit_h_max 14
_diffrn_reflns_limit_h_min 0
_diffrn_reflns_limit_k_max 13
_diffrn_reflns_limit_k_min 0
_diffrn_reflns_limit_l_max 19
_diffrn_reflns_limit_l_min -19
_diffrn_reflns_number 4209
_diffrn_reflns_theta_full 25.07
_diffrn_reflns_theta_max 25.07
_diffrn_reflns_theta_min 1.68
_diffrn_standards_decay_% <2
_diffrn_standards_interval_time 120
_diffrn_standards_number 2
_exptl_absorpt_coefficient_mu 1.864
_exptl_absorpt_correction_T_max 0.6539
_exptl_absorpt_correction_T_min 0.5519
_exptl_absorpt_correction_type empirical
_exptl_absorpt_process_details '\y scan (North, et al., 1968)'
_exptl_crystal_colour Colorless
_exptl_crystal_density_diffrn 1.600
_exptl_crystal_description Slab
_exptl_crystal_F_000 1104
_exptl_crystal_size_max 0.40
_exptl_crystal_size_mid 0.36
_exptl_crystal_size_min 0.23
_refine_diff_density_max 0.402
_refine_diff_density_min -0.625
_refine_diff_density_rms 0.127
_refine_ls_extinction_method none
_refine_ls_goodness_of_fit_ref 1.073
_refine_ls_hydrogen_treatment riding
_refine_ls_matrix_type full
_refine_ls_number_parameters 193
_refine_ls_number_reflns 4012
_refine_ls_number_restraints 0
_refine_ls_restrained_S_all 1.073
_refine_ls_R_factor_all 0.0421
_refine_ls_R_factor_gt 0.0241
_refine_ls_shift/su_max 0.009
_refine_ls_shift/su_mean 0.000
_refine_ls_structure_factor_coef Fsqd
_refine_ls_weighting_details 'calc w=1/[\s^2^(Fo^2^)+(0.0274P)^2^+1.1565P] where P=(Fo^2^+2Fc^2^)/3'
_refine_ls_weighting_scheme calc
_refine_ls_wR_factor_gt 0.0620
_refine_ls_wR_factor_ref 0.0660
_reflns_number_gt 3324
_reflns_number_total 4012
_reflns_threshold_expression >2sigma(I)
_cod_data_source_file ja0056062_3.cif
_cod_data_source_block mjf224
_cod_original_cell_volume 2263.3(3)
_cod_database_code 4115491

loop_
_symmetry_equiv_pos_as_xyz
'x, y, z'
'-x, y+1/2, -z+1/2'
'-x, -y, -z'
'x, -y-1/2, z-1/2'

loop_
_atom_site_label
_atom_site_type_symbol
_atom_site_fract_x
_atom_site_fract_y
_atom_site_fract_z
_atom_site_U_iso_or_equiv
_atom_site_adp_type
_atom_site_occupancy
_atom_site_symmetry_multiplicity
_atom_site_calc_flag
_atom_site_refinement_flags
Pd1 Pd 0.48176(2) 0.35970(2) 0.080480(15) 0.03150(8) Uani 1 1 d .
P1 P 0.41366(8) 0.31274(8) -0.05601(6) 0.0361(2) Uani 1 1 d .
P2 P 0.39238(7) 0.53755(8) 0.09477(6) 0.0363(2) Uani 1 1 d .
C1 C 0.5160(3) 0.3308(3) -0.1188(2) 0.0416(8) Uani 1 1 d .
H1A H 0.4770 0.3357 -0.1759 0.046 Uiso 1 1 calc R
H1B H 0.5615 0.2593 -0.1126 0.046 Uiso 1 1 calc R
C2 C 0.2935(3) 0.3851(4) -0.1196(2) 0.0601(11) Uani 1 1 d .
H2A H 0.2788 0.3515 -0.1738 0.066 Uiso 1 1 calc R
H2B H 0.3072 0.4695 -0.1225 0.066 Uiso 1 1 calc R
H2C H 0.2308 0.3726 -0.0962 0.066 Uiso 1 1 calc R
C3 C 0.3729(4) 0.1562(4) -0.0773(3) 0.0658(13) Uani 1 1 d .
H3A H 0.3062 0.1406 -0.0595 0.072 Uiso 1 1 calc R
H3B H 0.4305 0.1045 -0.0484 0.072 Uiso 1 1 calc R
H3C H 0.3606 0.1414 -0.1351 0.072 Uiso 1 1 calc R
C4 C 0.2799(3) 0.5984(4) 0.0163(3) 0.0531(10) Uani 1 1 d .
H4A H 0.2225 0.5395 0.0017 0.058 Uiso 1 1 calc R
H4B H 0.3067 0.6190 -0.0314 0.058 Uiso 1 1 calc R
H4C H 0.2511 0.6687 0.0369 0.058 Uiso 1 1 calc R
C5 C 0.3265(4) 0.5376(4) 0.1816(3) 0.0669(13) Uani 1 1 d .
H5A H 0.2983 0.6162 0.1881 0.074 Uiso 1 1 calc R
H5B H 0.3797 0.5157 0.2306 0.074 Uiso 1 1 calc R
H5C H 0.2670 0.4808 0.1718 0.074 Uiso 1 1 calc R
C6 C 0.5603(4) 0.3779(4) 0.2042(2) 0.0661(13) Uani 1 1 d .
H6A H 0.5258 0.3259 0.2366 0.073 Uiso 1 1 calc R
H6B H 0.5544 0.4595 0.2210 0.073 Uiso 1 1 calc R
H6C H 0.6367 0.3567 0.2119 0.073 Uiso 1 1 calc R
C7 C 0.5711(4) 0.1990(4) 0.0889(3) 0.0609(12) Uani 1 1 d .
H7A H 0.6402 0.2082 0.1280 0.067 Uiso 1 1 calc R
H7B H 0.5846 0.1796 0.0362 0.067 Uiso 1 1 calc R
H7C H 0.5294 0.1358 0.1063 0.067 Uiso 1 1 calc R
Pd2 Pd 0.93792(2) 0.83042(2) 0.031101(15) 0.03053(8) Uani 1 1 d .
P3 P 0.95570(7) 0.97579(8) 0.13280(5) 0.0348(2) Uani 1 1 d .
P4 P 0.83412(7) 0.92630(8) -0.08405(5) 0.03229(19) Uani 1 1 d .
C8 C 1.0952(3) 1.0386(3) 0.16606(19) 0.0353(7) Uani 1 1 d .
H8A H 1.0906 1.1114 0.1968 0.039 Uiso 1 1 calc R
H8B H 1.1403 0.9821 0.2033 0.039 Uiso 1 1 calc R
C9 C 0.9323(4) 0.9201(4) 0.2308(2) 0.0617(12) Uani 1 1 d .
H9A H 0.9468 0.9832 0.2708 0.068 Uiso 1 1 calc R
H9B H 0.9807 0.8538 0.2494 0.068 Uiso 1 1 calc R
H9C H 0.8570 0.8943 0.2232 0.068 Uiso 1 1 calc R
C10 C 0.8731(3) 1.1119(4) 0.1219(3) 0.0592(12) Uani 1 1 d .
H10A H 0.7963 1.0914 0.1053 0.065 Uiso 1 1 calc R
H10B H 0.8927 1.1626 0.0811 0.065 Uiso 1 1 calc R
H10C H 0.8866 1.1535 0.1734 0.065 Uiso 1 1 calc R
C11 C 0.7198(3) 0.8358(4) -0.1403(2) 0.0539(10) Uani 1 1 d .
H11A H 0.6751 0.8103 -0.1037 0.059 Uiso 1 1 calc R
H11B H 0.7482 0.7669 -0.1629 0.059 Uiso 1 1 calc R
H11C H 0.6758 0.8827 -0.1838 0.059 Uiso 1 1 calc R
C12 C 0.7632(3) 1.0672(4) -0.0774(2) 0.0510(10) Uani 1 1 d .
H12A H 0.7183 1.0873 -0.1303 0.056 Uiso 1 1 calc R
H12B H 0.8166 1.1295 -0.0595 0.056 Uiso 1 1 calc R
H12C H 0.7174 1.0593 -0.0387 0.056 Uiso 1 1 calc R
C13 C 0.9366(4) 0.6810(4) -0.0451(3) 0.0629(12) Uani 1 1 d .
H13A H 1.0072 0.6421 -0.0313 0.069 Uiso 1 1 calc R
H13B H 0.9215 0.7066 -0.1013 0.069 Uiso 1 1 calc R
H13C H 0.8805 0.6259 -0.0376 0.069 Uiso 1 1 calc R
C14 C 1.0259(4) 0.7176(4) 0.1230(3) 0.0560(11) Uani 1 1 d .
H14A H 0.9760 0.6813 0.1519 0.062 Uiso 1 1 calc R
H14B H 1.0802 0.7635 0.1607 0.062 Uiso 1 1 calc R
H14C H 1.0620 0.6561 0.0986 0.062 Uiso 1 1 calc R

loop_
_atom_site_aniso_label
_atom_site_aniso_U_11
_atom_site_aniso_U_22
_atom_site_aniso_U_33
_atom_site_aniso_U_23
_atom_site_aniso_U_13
_atom_site_aniso_U_12
Pd1 0.03306(14) 0.03125(14) 0.03029(14) 0.00393(10) 0.00745(10) -0.00092(10)
P1 0.0402(5) 0.0351(5) 0.0346(5) -0.0063(4) 0.0123(4) -0.0071(4)
P2 0.0421(5) 0.0325(5) 0.0390(5) -0.0052(4) 0.0188(4) -0.0038(4)
C1 0.048(2) 0.0370(19) 0.045(2) -0.0109(16) 0.0208(17) -0.0070(16)
C2 0.050(2) 0.087(3) 0.039(2) -0.007(2) 0.0015(18) -0.005(2)
C3 0.085(3) 0.051(3) 0.068(3) -0.017(2) 0.031(3) -0.027(2)
C4 0.040(2) 0.042(2) 0.078(3) -0.002(2) 0.016(2) 0.0069(17)
C5 0.085(3) 0.065(3) 0.065(3) -0.014(2) 0.048(3) -0.018(3)
C6 0.087(3) 0.063(3) 0.039(2) 0.014(2) -0.005(2) -0.004(2)
C7 0.052(3) 0.057(3) 0.076(3) 0.019(2) 0.020(2) 0.022(2)
Pd2 0.03288(14) 0.02955(14) 0.02883(14) 0.00157(10) 0.00638(10) -0.00186(10)
P3 0.0331(5) 0.0432(5) 0.0291(4) -0.0041(4) 0.0091(4) -0.0047(4)
P4 0.0307(4) 0.0374(5) 0.0277(4) 0.0014(3) 0.0045(3) -0.0022(3)
C8 0.0339(18) 0.044(2) 0.0262(16) -0.0034(14) 0.0033(13) -0.0051(15)
C9 0.074(3) 0.078(3) 0.040(2) -0.007(2) 0.027(2) -0.022(2)
C10 0.047(2) 0.064(3) 0.063(3) -0.024(2) 0.004(2) 0.014(2)
C11 0.046(2) 0.070(3) 0.043(2) 0.000(2) 0.0054(18) -0.020(2)
C12 0.048(2) 0.058(2) 0.047(2) 0.0101(19) 0.0094(18) 0.0196(19)
C13 0.090(3) 0.038(2) 0.056(3) -0.0108(19) 0.005(2) 0.004(2)
C14 0.063(3) 0.052(2) 0.050(2) 0.014(2) 0.008(2) 0.015(2)

loop_
_atom_type_symbol
_atom_type_description
_atom_type_scat_dispersion_real
_atom_type_scat_dispersion_imag
_atom_type_scat_source
C C 0.0033 0.0016 'International Tables Vol C Tables 4.2.6.8 and 6.1.1.4'
H H 0.0000 0.0000 'International Tables Vol C Tables 4.2.6.8 and 6.1.1.4'
P P 0.1023 0.0942 'International Tables Vol C Tables 4.2.6.8 and 6.1.1.4'
Pd Pd -0.9988 1.0072 'International Tables Vol C Tables 4.2.6.8 and 6.1.1.4'

loop_
_geom_angle_atom_site_label_1
_geom_angle_atom_site_label_2
_geom_angle_atom_site_label_3
_geom_angle
_geom_angle_site_symmetry_1
_geom_angle_site_symmetry_3
_geom_angle_publ_flag
C6 Pd1 C7 84.05(19) . . y
C6 Pd1 P1 170.60(14) . . y
C7 Pd1 P1 86.63(14) . . y
C6 Pd1 P2 86.61(14) . . y
C7 Pd1 P2 170.47(14) . . y
P1 Pd1 P2 102.75(3) . . y
C2 P1 C3 98.9(2) . . ?
C2 P1 C1 101.7(2) . . ?
C3 P1 C1 100.99(19) . . ?
C2 P1 Pd1 123.12(15) . . ?
C3 P1 Pd1 115.57(16) . . ?
C1 P1 Pd1 113.30(13) . . ?
C4 P2 C5 99.4(2) . . ?
C4 P2 C1 101.28(19) . 3_665 ?
C5 P2 C1 101.19(18) . 3_665 ?
C4 P2 Pd1 123.64(14) . . ?
C5 P2 Pd1 113.38(16) . . ?
C1 P2 Pd1 114.64(12) 3_665 . ?
P1 C1 P2 115.90(18) . 3_665 y
C14 Pd2 C13 84.22(18) . . y
C14 Pd2 P4 170.31(13) . . y
C13 Pd2 P4 86.29(13) . . y
C14 Pd2 P3 86.27(13) . . y
C13 Pd2 P3 170.49(13) . . y
P4 Pd2 P3 103.21(3) . . y
C10 P3 C8 100.70(19) . . ?
C10 P3 C9 99.8(2) . . ?
C8 P3 C9 100.98(18) . . ?
C10 P3 Pd2 123.47(14) . . ?
C8 P3 Pd2 114.39(11) . . ?
C9 P3 Pd2 114.21(15) . . ?
C12 P4 C11 100.2(2) . . ?
C12 P4 C8 100.62(18) . 3_775 ?
C11 P4 C8 100.57(17) . 3_775 ?
C12 P4 Pd2 122.18(13) . . ?
C11 P4 Pd2 113.23(14) . . ?
C8 P4 Pd2 116.67(11) 3_775 . ?
P4 C8 P3 115.88(17) 3_775 . y

loop_
_geom_bond_atom_site_label_1
_geom_bond_atom_site_label_2
_geom_bond_distance
_geom_bond_site_symmetry_2
_geom_bond_publ_flag
Pd1 C6 2.088(4) . y
Pd1 C7 2.097(4) . y
Pd1 P1 2.3085(9) . y
Pd1 P2 2.3136(9) . y
P1 C2 1.815(4) . ?
P1 C3 1.830(4) . ?
P1 C1 1.839(4) . y
P2 C4 1.818(4) . ?
P2 C5 1.825(4) . ?
P2 C1 1.846(3) 3_665 y
C1 P2 1.846(3) 3_665 ?
Pd2 C14 2.093(4) . y
Pd2 C13 2.097(4) . y
Pd2 P4 2.3216(9) . y
Pd2 P3 2.3250(9) . y
P3 C10 1.819(4) . ?
P3 C8 1.837(3) . y
P3 C9 1.839(4) . ?
P4 C12 1.819(4) . ?
P4 C11 1.821(4) . ?
P4 C8 1.835(3) 3_775 y
C8 P4 1.835(3) 3_775 ?

loop_
_geom_torsion_atom_site_label_1
_geom_torsion_atom_site_label_2
_geom_torsion_atom_site_label_3
_geom_torsion_atom_site_label_4
_geom_torsion
_geom_torsion_site_symmetry_4
C6 Pd1 P1 C2 171.5(9) .
C7 Pd1 P1 C2 164.3(2) .
P2 Pd1 P1 C2 -14.00(19) .
C6 Pd1 P1 C3 50.3(9) .
C7 Pd1 P1 C3 43.1(2) .
P2 Pd1 P1 C3 -135.20(19) .
C6 Pd1 P1 C1 -65.6(9) .
C7 Pd1 P1 C1 -72.78(18) .
P2 Pd1 P1 C1 108.93(13) .
C6 Pd1 P2 C4 -171.4(2) .
C7 Pd1 P2 C4 -160.1(8) .
P1 Pd1 P2 C4 9.48(17) .
C6 Pd1 P2 C5 -51.3(2) .
C7 Pd1 P2 C5 -40.0(8) .
P1 Pd1 P2 C5 129.63(18) .
C6 Pd1 P2 C1 64.26(19) 3_665
C7 Pd1 P2 C1 75.6(8) 3_665
P1 Pd1 P2 C1 -114.84(14) 3_665
C2 P1 C1 P2 94.6(3) 3_665
C3 P1 C1 P2 -163.8(3) 3_665
Pd1 P1 C1 P2 -39.5(3) 3_665
C14 Pd2 P3 C10 -164.1(2) .
C13 Pd2 P3 C10 -164.2(9) .
P4 Pd2 P3 C10 13.91(19) .
C14 Pd2 P3 C8 72.98(18) .
C13 Pd2 P3 C8 72.8(9) .
P4 Pd2 P3 C8 -109.05(13) .
C14 Pd2 P3 C9 -42.7(2) .
C13 Pd2 P3 C9 -42.8(9) .
P4 Pd2 P3 C9 135.28(17) .
C14 Pd2 P4 C12 155.1(8) .
C13 Pd2 P4 C12 166.9(2) .
P3 Pd2 P4 C12 -12.79(17) .
C14 Pd2 P4 C11 35.2(8) .
C13 Pd2 P4 C11 47.0(2) .
P3 Pd2 P4 C11 -132.72(16) .
C14 Pd2 P4 C8 -80.9(8) 3_775
C13 Pd2 P4 C8 -69.06(19) 3_775
P3 Pd2 P4 C8 111.25(13) 3_775
C10 P3 C8 P4 -91.5(2) 3_775
C9 P3 C8 P4 166.3(2) 3_775
Pd2 P3 C8 P4 43.1(2) 3_775
